data_4344927
loop_
_publ_author_name
'Zhu, Yuan-Yuan'
'Liu, Fang'
'Liu, Jia-Jia'
'Meng, Yin-Shan'
'Jiang, Shang-Da'
'Barra, Anne-Laure'
'Wernsdorfer, Wolfgang'
'Gao, Song'

_publ_section_title
;
 Slow Magnetic Relaxation in Weak Easy-Plane Anisotropy: the Case of a
 Combined Magnetic and HFEPR Study.
;
_journal_issue 2
_journal_name_full 'Inorganic chemistry'
_journal_page_first 697
_journal_page_last 700
_journal_paper_doi 10.1021/acs.inorgchem.6b01972
_journal_volume 56
_journal_year 2017
_chemical_absolute_configuration ad
_chemical_formula_moiety 'C4 Co N4 S4, 2(C12 H24 K O6)'
_chemical_formula_sum 'C28 H48 Co K2 N4 O12 S4'
_chemical_formula_weight 898.07
_chemical_name_common 1
_space_group_crystal_system orthorhombic
_space_group_IT_number 33
_space_group_name_Hall 'P 2c -2n'
_space_group_name_H-M_alt 'P n a 21'
_symmetry_space_group_name_Hall 'P 2c -2n'
_symmetry_space_group_name_H-M 'P n a 21'
_atom_sites_solution_hydrogens geom
_atom_sites_solution_primary direct
_audit_creation_date 2016-06-20
_audit_creation_method
;
Olex2 1.2
(compiled 2016.02.19 svn.r3266 for OlexSys, GUI svn.r5155)
;
_cell_angle_alpha 90
_cell_angle_beta 90
_cell_angle_gamma 90
_cell_formula_units_Z 4
_cell_length_a 17.4838(6)
_cell_length_b 13.9373(5)
_cell_length_c 17.5812(7)
_cell_measurement_reflns_used 5937
_cell_measurement_temperature 180.01(10)
_cell_measurement_theta_max 27.2800
_cell_measurement_theta_min 3.8870
_cell_volume 4284.1(3)
_computing_cell_refinement
;
CrysAlisPro, Agilent Technologies,
Version 1.171.36.28 (release 01-02-2013 CrysAlis171 .NET)
(compiled Feb  1 2013,16:14:44)
;
_computing_data_collection
;
CrysAlisPro, Agilent Technologies,
Version 1.171.36.28 (release 01-02-2013 CrysAlis171 .NET)
(compiled Feb  1 2013,16:14:44)
;
_computing_data_reduction
;
CrysAlisPro, Agilent Technologies,
Version 1.171.36.28 (release 01-02-2013 CrysAlis171 .NET)
(compiled Feb  1 2013,16:14:44)
;
_computing_molecular_graphics 'Olex2 (Dolomanov et al., 2009)'
_computing_publication_material 'Olex2 (Dolomanov et al., 2009)'
_computing_structure_refinement 'XL (Sheldrick, 2008)'
_computing_structure_solution 'XS (Sheldrick, 2008)'
_diffrn_ambient_temperature 180.01(10)
_diffrn_detector_area_resol_mean 10.3914
_diffrn_measured_fraction_theta_full 0.998
_diffrn_measured_fraction_theta_max 0.987
_diffrn_measurement_details
;
#__ type_ start__ end____ width___ exp.time_
  1 omega    6.00   48.00   1.0000    7.0000
omega____ theta____ kappa____ phi______ frames
    -        8.8002  -99.0000  -30.0000 42

#__ type_ start__ end____ width___ exp.time_
  2 omega  -59.00   21.00   1.0000    7.0000
omega____ theta____ kappa____ phi______ frames
    -        8.8002  -57.0000   60.0000 80

#__ type_ start__ end____ width___ exp.time_
  3 omega   26.00   51.00   1.0000    7.0000
omega____ theta____ kappa____ phi______ frames
    -        8.8002  -99.0000 -180.0000 25
;
_diffrn_measurement_device_type 'SuperNova, Dual, Cu at zero, Atlas'
_diffrn_measurement_method '\w scans'
_diffrn_orient_matrix_UB_11 -0.0085678000
_diffrn_orient_matrix_UB_12 -0.0486017000
_diffrn_orient_matrix_UB_13 0.0084461000
_diffrn_orient_matrix_UB_21 -0.0201232000
_diffrn_orient_matrix_UB_22 -0.0040419000
_diffrn_orient_matrix_UB_23 -0.0348682000
_diffrn_orient_matrix_UB_31 0.0341645000
_diffrn_orient_matrix_UB_32 -0.0145381000
_diffrn_orient_matrix_UB_33 -0.0184642000
_diffrn_radiation_monochromator mirror
_diffrn_radiation_type MoK\a
_diffrn_radiation_wavelength 0.71073
_diffrn_reflns_av_R_equivalents 0.0240
_diffrn_reflns_av_unetI/netI 0.0321
_diffrn_reflns_Laue_measured_fraction_full 0.998
_diffrn_reflns_Laue_measured_fraction_max 0.987
_diffrn_reflns_limit_h_max 20
_diffrn_reflns_limit_h_min -21
_diffrn_reflns_limit_k_max 17
_diffrn_reflns_limit_k_min -13
_diffrn_reflns_limit_l_max 15
_diffrn_reflns_limit_l_min -21
_diffrn_reflns_number 14692
_diffrn_reflns_point_group_measured_fraction_full 0.854
_diffrn_reflns_point_group_measured_fraction_max 0.829
_diffrn_reflns_theta_full 25.242
_diffrn_reflns_theta_max 26.022
_diffrn_reflns_theta_min 2.923
_diffrn_source 'SuperNova (Mo) X-ray Source'
_exptl_absorpt_coefficient_mu 0.846
_exptl_absorpt_correction_T_max 1.00000
_exptl_absorpt_correction_T_min 0.90367
_exptl_absorpt_correction_type multi-scan
_exptl_absorpt_process_details
;
CrysAlisPro, Agilent Technologies,
Version 1.171.36.28 (release 01-02-2013 CrysAlis171 .NET)
(compiled Feb  1 2013,16:14:44)
Empirical absorption correction using spherical harmonics,
 implemented in SCALE3 ABSPACK scaling algorithm.
;
_exptl_crystal_colour blue
_exptl_crystal_density_diffrn 1.392
_exptl_crystal_description block
_exptl_crystal_F_000 1876
_exptl_crystal_size_max 0.22
_exptl_crystal_size_mid 0.20
_exptl_crystal_size_min 0.18
_refine_diff_density_max 0.280
_refine_diff_density_min -0.246
_refine_diff_density_rms 0.039
_refine_ls_abs_structure_details
;
 Flack x determined using 2272 quotients [(I+)-(I-)]/[(I+)+(I-)]
 (Parsons, Flack and Wagner, Acta Cryst. B69 (2013) 249-259).
;
_refine_ls_abs_structure_Flack -0.009(8)
_refine_ls_extinction_method none
_refine_ls_goodness_of_fit_ref 1.040
_refine_ls_hydrogen_treatment constr
_refine_ls_matrix_type full
_refine_ls_number_parameters 460
_refine_ls_number_reflns 7003
_refine_ls_number_restraints 1
_refine_ls_restrained_S_all 1.040
_refine_ls_R_factor_all 0.0356
_refine_ls_R_factor_gt 0.0287
_refine_ls_shift/su_max 0.001
_refine_ls_shift/su_mean 0.000
_refine_ls_structure_factor_coef Fsqd
_refine_ls_weighting_details 'w=1/[\s^2^(Fo^2^)+(0.0227P)^2^+0.9613P] where P=(Fo^2^+2Fc^2^)/3'
_refine_ls_weighting_scheme calc
_refine_ls_wR_factor_gt 0.0597
_refine_ls_wR_factor_ref 0.0637
_reflns_Friedel_coverage 0.624
_reflns_Friedel_fraction_full 0.700
_reflns_Friedel_fraction_max 0.660
_reflns_number_gt 6281
_reflns_number_total 7003
_reflns_threshold_expression 'I > 2\s(I)'
_cod_data_source_file ic6b01972_si_002.cif
_cod_data_source_block 1498514
_cod_depositor_comments 'Adding full bibliography for 4344927--4344928.cif.'
_cod_database_code 4344927
_chemical_oxdiff_formula 'C46 H40 Co1 N1 O1 S1'
_shelx_space_group_comment
;
The symmetry employed for this shelxl refinement is uniquely defined
by the following loop, which should always be used as a source of
symmetry information in preference to the above space-group names.
They are only intended as comments.
;
_exptl_absorpt_special_details SADABS
_reflns_odcompleteness_completeness 99.69
_reflns_odcompleteness_iscentric 1
_reflns_odcompleteness_theta 24.97
_olex2_refinement_description
;
1. Fixed Uiso
 At 1.2 times of:
  All C(H,H) groups
2.a Secondary CH2 refined with riding coordinates:
 C5(H5A,H5B), C6(H6A,H6B), C7(H7A,H7B), C8(H8A,H8B), C9(H9A,H9B), C10(H10A,
 H10B), C11(H11A,H11B), C12(H12A,H12B), C13(H13A,H13B), C14(H14A,H14B),
 C15(H15A,H15B), C16(H16A,H16B), C17(H17A,H17B), C18(H18A,H18B), C19(H19A,H19B),
  C20(H20A,H20B), C21(H21A,H21B), C22(H22A,H22B), C23(H23A,H23B), C24(H24A,
 H24B), C25(H25A,H25B), C26(H26A,H26B), C27(H27A,H27B), C28(H28A,H28B)
;
_shelx_shelxl_version_number 2014/7
_olex2_submission_special_instructions 'No special instructions were received'

loop_
_space_group_symop_operation_xyz
'x, y, z'
'-x, -y, z+1/2'
'x+1/2, -y+1/2, z'
'-x+1/2, y+1/2, z+1/2'

loop_
_atom_site_label
_atom_site_type_symbol
_atom_site_fract_x
_atom_site_fract_y
_atom_site_fract_z
_atom_site_U_iso_or_equiv
_atom_site_adp_type
_atom_site_occupancy
_atom_site_site_symmetry_order
_atom_site_calc_flag
_atom_site_refinement_flags_posn
C1 C 0.9678(2) 0.6048(3) -0.1872(2) 0.0400(9) Uani 1 1 d .
C2 C 0.8443(2) 0.2975(3) -0.1027(2) 0.0424(9) Uani 1 1 d .
C3 C 0.9620(2) 0.3153(3) -0.3714(2) 0.0455(9) Uani 1 1 d .
C4 C 0.7144(2) 0.4894(3) -0.2865(2) 0.0427(9) Uani 1 1 d .
C5 C 0.9079(2) -0.0713(3) -0.1949(2) 0.0439(9) Uani 1 1 d .
H5A H 0.8802 -0.1195 -0.2257 0.053 Uiso 1 1 calc R
H5B H 0.9579 -0.0987 -0.1800 0.053 Uiso 1 1 calc R
C6 C 0.91966(19) 0.0168(3) -0.2399(2) 0.0499(9) Uani 1 1 d .
H6A H 0.9420 0.0675 -0.2073 0.060 Uiso 1 1 calc R
H6B H 0.9557 0.0038 -0.2821 0.060 Uiso 1 1 calc R
C7 C 0.8581(2) 0.1356(3) -0.3102(2) 0.0496(10) Uani 1 1 d .
H7A H 0.8931 0.1253 -0.3537 0.060 Uiso 1 1 calc R
H7B H 0.8811 0.1844 -0.2763 0.060 Uiso 1 1 calc R
C8 C 0.7826(2) 0.1702(3) -0.3384(2) 0.0466(9) Uani 1 1 d .
H8A H 0.7898 0.2274 -0.3711 0.056 Uiso 1 1 calc R
H8B H 0.7576 0.1196 -0.3691 0.056 Uiso 1 1 calc R
C9 C 0.6637(2) 0.2311(3) -0.2976(2) 0.0523(10) Uani 1 1 d .
H9A H 0.6343 0.1813 -0.3250 0.063 Uiso 1 1 calc R
H9B H 0.6709 0.2865 -0.3321 0.063 Uiso 1 1 calc R
C10 C 0.6214(2) 0.2616(3) -0.2281(3) 0.0578(11) Uani 1 1 d .
H10A H 0.6516 0.3102 -0.2000 0.069 Uiso 1 1 calc R
H10B H 0.5719 0.2907 -0.2426 0.069 Uiso 1 1 calc R
C11 C 0.5664(2) 0.2039(3) -0.1149(3) 0.0516(10) Uani 1 1 d .
H11A H 0.5173 0.2343 -0.1292 0.062 Uiso 1 1 calc R
H11B H 0.5957 0.2497 -0.0832 0.062 Uiso 1 1 calc R
C12 C 0.5519(2) 0.1146(3) -0.0716(3) 0.0518(10) Uani 1 1 d .
H12A H 0.5171 0.1281 -0.0284 0.062 Uiso 1 1 calc R
H12B H 0.5271 0.0665 -0.1049 0.062 Uiso 1 1 calc R
C13 C 0.6132(2) -0.0084(3) -0.0019(3) 0.0568(11) Uani 1 1 d .
H13A H 0.5911 -0.0589 -0.0348 0.068 Uiso 1 1 calc R
H13B H 0.5780 0.0024 0.0414 0.068 Uiso 1 1 calc R
C14 C 0.6896(2) -0.0396(3) 0.0270(2) 0.0582(11) Uani 1 1 d .
H14A H 0.7141 0.0133 0.0557 0.070 Uiso 1 1 calc R
H14B H 0.6837 -0.0952 0.0615 0.070 Uiso 1 1 calc R
C15 C 0.8091(2) -0.0979(3) -0.0137(2) 0.0452(9) Uani 1 1 d .
H15A H 0.8039 -0.1521 0.0223 0.054 Uiso 1 1 calc R
H15B H 0.8373 -0.0456 0.0120 0.054 Uiso 1 1 calc R
C16 C 0.8514(2) -0.1293(3) -0.0823(2) 0.0442(9) Uani 1 1 d .
H16A H 0.9006 -0.1589 -0.0674 0.053 Uiso 1 1 calc R
H16B H 0.8211 -0.1776 -0.1105 0.053 Uiso 1 1 calc R
C17 C 0.8228(2) 0.6096(3) -0.0331(3) 0.0536(10) Uani 1 1 d .
H17A H 0.8173 0.6651 0.0016 0.064 Uiso 1 1 calc R
H17B H 0.8415 0.6334 -0.0827 0.064 Uiso 1 1 calc R
C18 C 0.8783(2) 0.5403(3) -0.0010(2) 0.0482(10) Uani 1 1 d .
H18A H 0.8829 0.4837 -0.0348 0.058 Uiso 1 1 calc R
H18B H 0.9293 0.5706 0.0037 0.058 Uiso 1 1 calc R
C19 C 0.9064(2) 0.4579(3) 0.1128(3) 0.0583(11) Uani 1 1 d .
H19A H 0.9505 0.4993 0.1259 0.070 Uiso 1 1 calc R
H19B H 0.9251 0.4041 0.0811 0.070 Uiso 1 1 calc R
C20 C 0.8705(2) 0.4204(3) 0.1831(3) 0.0620(12) Uani 1 1 d .
H20A H 0.9095 0.3886 0.2153 0.074 Uiso 1 1 calc R
H20B H 0.8476 0.4737 0.2125 0.074 Uiso 1 1 calc R
C21 C 0.7852(2) 0.2964(3) 0.2228(3) 0.0634(12) Uani 1 1 d .
H21A H 0.7619 0.3378 0.2623 0.076 Uiso 1 1 calc R
H21B H 0.8277 0.2600 0.2463 0.076 Uiso 1 1 calc R
C22 C 0.7276(3) 0.2296(3) 0.1924(3) 0.0633(12) Uani 1 1 d .
H22A H 0.7505 0.1902 0.1514 0.076 Uiso 1 1 calc R
H22B H 0.7099 0.1860 0.2332 0.076 Uiso 1 1 calc R
C23 C 0.6048(3) 0.2236(3) 0.1334(3) 0.0607(12) Uani 1 1 d .
H23A H 0.5887 0.1757 0.1717 0.073 Uiso 1 1 calc R
H23B H 0.6227 0.1890 0.0876 0.073 Uiso 1 1 calc R
C24 C 0.5394(3) 0.2869(3) 0.1135(3) 0.0618(12) Uani 1 1 d .
H24A H 0.4951 0.2478 0.0972 0.074 Uiso 1 1 calc R
H24B H 0.5240 0.3252 0.1584 0.074 Uiso 1 1 calc R
C25 C 0.5063(2) 0.4200(3) 0.0358(3) 0.0650(13) Uani 1 1 d .
H25A H 0.5011 0.4655 0.0787 0.078 Uiso 1 1 calc R
H25B H 0.4561 0.3890 0.0272 0.078 Uiso 1 1 calc R
C26 C 0.5298(2) 0.4716(3) -0.0327(3) 0.0638(12) Uani 1 1 d .
H26A H 0.5366 0.4257 -0.0751 0.077 Uiso 1 1 calc R
H26B H 0.4895 0.5180 -0.0473 0.077 Uiso 1 1 calc R
C27 C 0.6234(3) 0.5727(4) -0.0841(3) 0.0741(15) Uani 1 1 d .
H27A H 0.5822 0.6164 -0.1009 0.089 Uiso 1 1 calc R
H27B H 0.6348 0.5277 -0.1261 0.089 Uiso 1 1 calc R
C28 C 0.6926(3) 0.6288(3) -0.0652(3) 0.0695(14) Uani 1 1 d .
H28A H 0.7095 0.6660 -0.1102 0.083 Uiso 1 1 calc R
H28B H 0.6813 0.6743 -0.0235 0.083 Uiso 1 1 calc R
Co1 Co 0.87835(3) 0.42535(3) -0.24240(3) 0.04258(13) Uani 1 1 d .
K1 K 0.74310(4) 0.08009(6) -0.14649(4) 0.04142(19) Uani 1 1 d .
K2 K 0.71154(4) 0.41619(6) 0.05581(5) 0.0471(2) Uani 1 1 d .
N1 N 0.93536(19) 0.5388(2) -0.2103(2) 0.0504(8) Uani 1 1 d .
N2 N 0.86458(18) 0.3394(2) -0.1551(2) 0.0484(8) Uani 1 1 d .
N3 N 0.93360(18) 0.3607(2) -0.3238(2) 0.0489(8) Uani 1 1 d .
N4 N 0.77608(19) 0.4647(2) -0.2740(2) 0.0542(9) Uani 1 1 d .
O1 O 0.86465(13) -0.04816(17) -0.12871(14) 0.0385(6) Uani 1 1 d .
O2 O 0.84821(13) 0.04840(17) -0.26985(14) 0.0428(6) Uani 1 1 d .
O3 O 0.73623(14) 0.19383(18) -0.27513(14) 0.0458(6) Uani 1 1 d .
O4 O 0.60885(14) 0.18067(18) -0.18155(15) 0.0462(6) Uani 1 1 d .
O5 O 0.62241(13) 0.07797(18) -0.04397(15) 0.0447(6) Uani 1 1 d .
O6 O 0.73562(13) -0.06516(18) -0.03621(15) 0.0438(6) Uani 1 1 d .
O7 O 0.75115(14) 0.56385(19) -0.04252(16) 0.0509(7) Uani 1 1 d .
O8 O 0.85118(13) 0.51176(17) 0.07180(15) 0.0429(6) Uani 1 1 d .
O9 O 0.81332(14) 0.35381(19) 0.16192(15) 0.0496(7) Uani 1 1 d .
O10 O 0.66506(14) 0.28185(17) 0.16333(15) 0.0465(6) Uani 1 1 d .
O11 O 0.56258(13) 0.34845(19) 0.05387(16) 0.0488(6) Uani 1 1 d .
O12 O 0.59908(14) 0.52061(19) -0.01912(16) 0.0513(7) Uani 1 1 d .
S1 S 1.01332(7) 0.69633(8) -0.15513(7) 0.0632(3) Uani 1 1 d .
S2 S 0.81764(7) 0.23762(8) -0.02769(7) 0.0655(3) Uani 1 1 d .
S3 S 0.99955(7) 0.25204(9) -0.43812(7) 0.0713(4) Uani 1 1 d .
S4 S 0.62879(6) 0.52467(10) -0.30512(8) 0.0685(3) Uani 1 1 d .

loop_
_atom_site_aniso_label
_atom_site_aniso_U_11
_atom_site_aniso_U_22
_atom_site_aniso_U_33
_atom_site_aniso_U_23
_atom_site_aniso_U_13
_atom_site_aniso_U_12
C1 0.0428(19) 0.043(2) 0.035(2) 0.0082(18) 0.0088(16) 0.0055(18)
C2 0.045(2) 0.0370(19) 0.045(2) -0.0070(19) -0.0062(18) -0.0003(17)
C3 0.044(2) 0.049(2) 0.043(2) 0.008(2) -0.0023(19) -0.0152(18)
C4 0.047(2) 0.046(2) 0.035(2) 0.0050(18) -0.0011(17) -0.0089(18)
C5 0.0367(18) 0.051(2) 0.044(2) -0.0074(19) -0.0007(17) 0.0083(17)
C6 0.0324(17) 0.065(2) 0.052(3) 0.001(2) 0.0081(19) 0.0037(17)
C7 0.055(2) 0.049(2) 0.045(2) 0.0075(19) 0.0100(19) -0.0076(19)
C8 0.069(2) 0.041(2) 0.029(2) 0.0076(17) 0.0039(19) -0.0033(19)
C9 0.065(2) 0.048(2) 0.043(2) 0.0099(19) -0.006(2) 0.010(2)
C10 0.066(3) 0.049(2) 0.059(3) 0.008(2) -0.006(2) 0.016(2)
C11 0.041(2) 0.053(2) 0.060(3) 0.000(2) 0.0031(19) 0.0087(18)
C12 0.0332(19) 0.066(3) 0.056(3) -0.003(2) 0.0082(17) -0.0012(19)
C13 0.047(2) 0.060(3) 0.064(3) 0.015(2) 0.022(2) -0.001(2)
C14 0.065(3) 0.067(3) 0.043(2) 0.017(2) 0.019(2) 0.004(2)
C15 0.051(2) 0.046(2) 0.039(2) 0.0091(18) -0.0030(17) 0.0045(17)
C16 0.046(2) 0.041(2) 0.045(2) 0.0064(19) -0.0059(17) 0.0054(17)
C17 0.060(2) 0.044(2) 0.057(3) 0.004(2) 0.021(2) -0.0094(19)
C18 0.043(2) 0.045(2) 0.056(3) -0.005(2) 0.0185(19) -0.0080(17)
C19 0.0314(18) 0.066(3) 0.077(3) 0.006(3) -0.008(2) -0.001(2)
C20 0.052(2) 0.081(3) 0.053(3) 0.003(3) -0.018(2) 0.003(2)
C21 0.061(3) 0.080(3) 0.050(3) 0.028(2) -0.002(2) 0.013(2)
C22 0.078(3) 0.051(2) 0.060(3) 0.026(2) 0.009(2) 0.004(2)
C23 0.096(3) 0.040(2) 0.046(3) 0.003(2) 0.007(2) -0.027(2)
C24 0.059(3) 0.075(3) 0.051(3) -0.005(2) 0.004(2) -0.032(2)
C25 0.031(2) 0.084(3) 0.080(4) -0.009(3) -0.005(2) 0.002(2)
C26 0.042(2) 0.078(3) 0.072(3) 0.002(3) -0.017(2) 0.017(2)
C27 0.076(3) 0.081(3) 0.065(3) 0.033(3) -0.019(3) 0.009(3)
C28 0.073(3) 0.060(3) 0.076(3) 0.037(3) -0.006(3) 0.009(2)
Co1 0.0432(3) 0.0423(3) 0.0422(3) 0.0047(3) -0.0044(2) -0.0035(2)
K1 0.0403(4) 0.0498(4) 0.0342(4) 0.0103(4) 0.0061(3) 0.0084(4)
K2 0.0337(4) 0.0463(5) 0.0614(6) 0.0225(4) -0.0086(4) -0.0053(3)
N1 0.056(2) 0.0458(18) 0.049(2) 0.0041(16) -0.0053(16) -0.0042(16)
N2 0.0538(19) 0.0476(18) 0.044(2) 0.0048(17) -0.0021(16) -0.0060(15)
N3 0.0505(18) 0.0465(19) 0.050(2) 0.0047(17) -0.0005(16) -0.0049(15)
N4 0.0475(19) 0.057(2) 0.058(2) 0.0115(18) -0.0079(17) -0.0024(16)
O1 0.0388(12) 0.0398(13) 0.0368(15) 0.0014(11) 0.0026(10) 0.0037(10)
O2 0.0395(13) 0.0433(14) 0.0457(16) 0.0064(12) 0.0076(11) -0.0032(11)
O3 0.0566(15) 0.0500(15) 0.0308(14) 0.0060(12) -0.0025(12) 0.0082(12)
O4 0.0474(14) 0.0472(15) 0.0442(16) 0.0049(13) 0.0006(12) 0.0079(12)
O5 0.0343(13) 0.0519(15) 0.0479(17) 0.0069(13) 0.0075(11) -0.0049(11)
O6 0.0409(13) 0.0526(15) 0.0378(15) 0.0096(12) 0.0043(12) 0.0004(11)
O7 0.0517(16) 0.0467(15) 0.0543(19) 0.0136(13) 0.0012(14) 0.0018(12)
O8 0.0349(12) 0.0439(14) 0.0500(17) 0.0019(13) 0.0072(11) 0.0017(11)
O9 0.0471(14) 0.0592(17) 0.0424(16) 0.0102(14) -0.0053(12) 0.0013(13)
O10 0.0589(16) 0.0364(13) 0.0443(16) 0.0019(12) 0.0066(13) -0.0047(12)
O11 0.0400(13) 0.0594(16) 0.0470(16) -0.0011(14) 0.0044(12) -0.0074(12)
O12 0.0425(14) 0.0575(16) 0.0538(18) 0.0068(15) -0.0106(13) 0.0086(12)
S1 0.0686(7) 0.0505(6) 0.0705(8) -0.0238(6) 0.0143(6) -0.0096(5)
S2 0.0971(8) 0.0512(6) 0.0483(7) 0.0061(6) 0.0141(6) -0.0046(6)
S3 0.0773(8) 0.0786(8) 0.0579(7) -0.0151(7) 0.0241(6) -0.0268(6)
S4 0.0406(5) 0.0891(9) 0.0758(9) 0.0122(7) -0.0081(5) 0.0008(6)

loop_
_atom_type_symbol
_atom_type_description
_atom_type_scat_dispersion_real
_atom_type_scat_dispersion_imag
_atom_type_scat_source
C C 0.0033 0.0016 'International Tables Vol C Tables 4.2.6.8 and 6.1.1.4'
H H 0.0000 0.0000 'International Tables Vol C Tables 4.2.6.8 and 6.1.1.4'
N N 0.0061 0.0033 'International Tables Vol C Tables 4.2.6.8 and 6.1.1.4'
O O 0.0106 0.0060 'International Tables Vol C Tables 4.2.6.8 and 6.1.1.4'
S S 0.1246 0.1234 'International Tables Vol C Tables 4.2.6.8 and 6.1.1.4'
Co Co 0.3494 0.9721 'International Tables Vol C Tables 4.2.6.8 and 6.1.1.4'
K K 0.2009 0.2494 'International Tables Vol C Tables 4.2.6.8 and 6.1.1.4'

loop_
_geom_angle_atom_site_label_1
_geom_angle_atom_site_label_2
_geom_angle_atom_site_label_3
_geom_angle
N1 C1 S1 179.7(4)
N2 C2 S2 178.6(4)
N3 C3 S3 178.8(4)
N4 C4 S4 179.2(4)
O1 C5 C6 108.9(3)
O2 C6 C5 109.4(3)
O2 C7 C8 109.7(3)
O3 C8 C7 108.7(3)
O3 C9 C10 108.6(3)
O4 C10 C9 108.9(3)
O4 C11 C12 108.8(3)
O5 C12 C11 109.2(3)
O5 C13 C14 108.8(3)
O6 C14 C13 108.4(4)
O6 C15 C16 108.7(3)
O1 C16 C15 108.4(3)
O7 C17 C18 109.3(3)
O8 C18 C17 107.8(3)
O8 C19 C20 108.8(3)
O9 C20 C19 108.1(4)
O9 C21 C22 108.6(4)
O10 C22 C21 109.6(3)
O10 C23 C24 108.4(3)
O11 C24 C23 108.3(3)
O11 C25 C26 109.4(3)
O12 C26 C25 109.9(4)
O12 C27 C28 109.6(4)
O7 C28 C27 108.3(4)
N1 Co1 N2 109.32(14)
N3 Co1 N1 109.51(14)
N3 Co1 N2 110.65(14)
N3 Co1 N4 112.08(15)
N4 Co1 N1 108.82(14)
N4 Co1 N2 106.36(14)
O1 K1 O2 60.02(7)
O1 K1 O4 168.95(8)
O1 K1 O6 59.78(7)
O3 K1 O1 119.43(8)
O3 K1 O2 59.94(7)
O3 K1 O4 59.79(8)
O3 K1 O5 120.29(8)
O3 K1 O6 167.66(8)
O4 K1 O2 116.49(8)
O4 K1 O6 118.28(7)
O5 K1 O1 119.92(8)
O5 K1 O2 166.83(8)
O5 K1 O4 60.75(7)
O5 K1 O6 60.54(7)
O6 K1 O2 116.10(7)
O7 K2 O8 59.43(8)
O7 K2 O10 174.35(9)
O7 K2 O12 59.53(8)
O9 K2 O7 120.05(8)
O9 K2 O8 60.79(8)
O9 K2 O10 60.67(8)
O9 K2 O11 120.96(8)
O9 K2 O12 162.81(9)
O10 K2 O8 120.50(8)
O11 K2 O7 118.66(8)
O11 K2 O8 169.95(8)
O11 K2 O10 60.29(8)
O11 K2 O12 60.49(8)
O12 K2 O8 114.59(8)
O12 K2 O10 117.90(8)
C1 N1 Co1 176.2(3)
C2 N2 Co1 167.7(3)
C3 N3 Co1 173.8(3)
C4 N4 Co1 174.5(3)
C5 O1 K1 117.2(2)
C16 O1 C5 112.2(3)
C16 O1 K1 116.83(19)
C6 O2 K1 109.2(2)
C7 O2 C6 110.1(3)
C7 O2 K1 108.9(2)
C8 O3 C9 112.1(3)
C8 O3 K1 119.0(2)
C9 O3 K1 118.3(2)
C10 O4 C11 112.1(3)
C10 O4 K1 113.4(2)
C11 O4 K1 111.7(2)
C12 O5 C13 112.6(3)
C12 O5 K1 115.8(2)
C13 O5 K1 115.7(2)
C14 O6 C15 112.1(3)
C14 O6 K1 112.7(2)
C15 O6 K1 112.5(2)
C17 O7 C28 112.5(3)
C17 O7 K2 118.8(2)
C28 O7 K2 117.8(2)
C18 O8 K2 109.5(2)
C19 O8 C18 112.2(3)
C19 O8 K2 113.2(2)
C20 O9 C21 114.5(3)
C20 O9 K2 115.7(2)
C21 O9 K2 118.0(2)
C22 O10 C23 114.3(3)
C22 O10 K2 111.6(2)
C23 O10 K2 110.3(2)
C24 O11 C25 112.9(3)
C24 O11 K2 117.8(2)
C25 O11 K2 114.2(2)
C26 O12 C27 111.7(3)
C26 O12 K2 115.7(2)
C27 O12 K2 115.9(2)

loop_
_geom_bond_atom_site_label_1
_geom_bond_atom_site_label_2
_geom_bond_distance
C1 N1 1.155(5)
C1 S1 1.606(4)
C2 N2 1.148(5)
C2 S2 1.628(5)
C3 N3 1.160(5)
C3 S3 1.608(5)
C4 N4 1.153(4)
C4 S4 1.610(4)
C5 C6 1.475(5)
C5 O1 1.425(4)
C6 O2 1.425(4)
C7 C8 1.491(6)
C7 O2 1.417(4)
C8 O3 1.416(5)
C9 C10 1.489(6)
C9 O3 1.426(5)
C10 O4 1.412(5)
C11 C12 1.482(6)
C11 O4 1.424(5)
C12 O5 1.420(4)
C13 C14 1.493(6)
C13 O5 1.422(5)
C14 O6 1.417(5)
C15 C16 1.481(5)
C15 O6 1.419(4)
C16 O1 1.414(4)
C17 C18 1.480(6)
C17 O7 1.415(4)
C18 O8 1.422(5)
C19 C20 1.482(6)
C19 O8 1.419(5)
C20 O9 1.414(5)
C21 C22 1.472(6)
C21 O9 1.425(5)
C22 O10 1.409(5)
C23 C24 1.485(6)
C23 O10 1.430(5)
C24 O11 1.414(5)
C25 C26 1.460(7)
C25 O11 1.437(5)
C26 O12 1.412(5)
C27 C28 1.478(7)
C27 O12 1.418(5)
C28 O7 1.424(5)
Co1 N1 1.952(3)
Co1 N2 1.961(4)
Co1 N3 1.947(4)
Co1 N4 1.951(3)
K1 O1 2.794(2)
K1 O2 2.877(2)
K1 O3 2.764(3)
K1 O4 2.803(2)
K1 O5 2.775(2)
K1 O6 2.806(3)
K2 O7 2.776(3)
K2 O8 2.795(2)
K2 O9 2.721(3)
K2 O10 2.782(3)
K2 O11 2.770(2)
K2 O12 2.778(2)
